data_2103373
loop_
_publ_author_name
'Marsh, Richard E.'

_publ_section_title
;
 The space groups of point group <i>C</i>~3~: some corrections, some
 comments
;
_journal_issue 5
_journal_name_full 'Acta Crystallographica Section B'
_journal_page_first 893
_journal_page_last 899
_journal_paper_doi 10.1107/S0108768102011758
_journal_volume 58
_journal_year 2002
_chemical_formula_moiety 'C20 H22 N4 O2'
_chemical_formula_sum 'C20 H22 N4 O2'
_symmetry_cell_setting trigonal
_symmetry_space_group_name_H-M 'P 31 2 1'
_cell_angle_alpha 90.00
_cell_angle_beta 90.00
_cell_angle_gamma 120.00
_cell_formula_units_Z 3
_cell_length_a 9.280
_cell_length_b 9.280
_cell_length_c 19.329
_cell_volume 1441.571
_cod_data_source_file bk0117.cif
_cod_data_source_block TAXZOH
_cod_depositor_comments
;
 Adding the _cell_formula_units_Z and _chemical_formula_moiety data items
 after consulting the original publication.

 Antanas Vaitkus,
 2017-08-03
;
_cod_database_code 2103373

loop_
_atom_site_label
_atom_site_fract_x
_atom_site_fract_y
_atom_site_fract_z
N1 0.1884 -0.0912 0.2596
N2 0.4604 -0.0246 0.2411
O 0.3936 0.1782 0.2354
C1 0.3556 0.0328 0.2462
C2 0.1076 -0.0728 0.3085
C3 -0.1596 -0.2986 0.2617
C4 -0.3247 -0.4240 0.2704
C5 -0.4000 -0.4504 0.3352
C6 -0.3103 -0.3516 0.3912
C7 -0.1452 -0.2262 0.3826
C8 -0.0699 -0.1998 0.3178
C17 0.4096 -0.2000 0.2530
C18 0.6343 0.0878 0.2239
H1 -0.1081 -0.2794 0.2174
H2 -0.3888 -0.4906 0.2315
H3 -0.5152 -0.5371 0.3419
H4 -0.3626 -0.3737 0.4354
H5 -0.0848 -0.1530 0.4204
H11 0.2930 -0.2602 0.2638
H12 0.4302 -0.2476 0.2128
H13 0.4720 -0.2062 0.2914
H14 0.6523 0.1979 0.2162
H15 0.7035 0.0903 0.2614
H16 0.6618 0.0489 0.1828
